data_1559323
loop_
_publ_author_name
'Fostvedt, Jade I.'
'Grant, Lauren N.'
'Kriegel, Benjamin M.'
'Obenhuber, Andreas H.'
'Lohrey, Trevor D.'
'Bergman, Robert G.'
'Arnold, John'

_publ_section_title
;
 1,2-Addition and cycloaddition reactions of niobium bis(imido) and oxo
 imido complexes
;
_journal_name_full 'Chemical Science'
_journal_paper_doi 10.1039/D0SC03489D
_journal_year 2020
_chemical_formula_moiety 'C43 H67 N4 Nb Si, C6 H18 O Si2'
_chemical_formula_sum 'C49 H85 N4 Nb O Si3'
_chemical_formula_weight 923.38
_chemical_melting_point 393
_chemical_name_common (BDI)NbH(N[SiH2Ph]tBu)(NtBu)
_chemical_name_systematic
'hydrido-(N-(tert-butyl)-1-phenylsilyl)amino-(tert-butyl)imino-(N,N?-bis(2,6-diisopropylphenyl)-3,5-dimethyl-B-diketiminato)-niobium(V) hexamethyldisiloxane solvate'
_chemical_properties_physical Air-sensitive,Moisture-sensitive,Oxygen-sensitive
_space_group_crystal_system triclinic
_space_group_IT_number 2
_space_group_name_Hall '-P 1'
_space_group_name_H-M_alt 'P -1'
_atom_sites_solution_hydrogens mixed
_atom_sites_solution_primary iterative
_atom_sites_solution_secondary difmap
_audit_creation_method SHELXL-2014/7
_audit_update_record
;
2020-05-17 deposited with the CCDC.	2020-10-08 downloaded from the CCDC.
;
_cell_angle_alpha 101.451(2)
_cell_angle_beta 103.6950(10)
_cell_angle_gamma 103.1000(10)
_cell_formula_units_Z 2
_cell_length_a 10.6684(3)
_cell_length_b 12.8523(4)
_cell_length_c 21.1721(7)
_cell_measurement_reflns_used 9970
_cell_measurement_temperature 100(2)
_cell_measurement_theta_max 25.30
_cell_measurement_theta_min 2.25
_cell_volume 2647.70(15)
_computing_cell_refinement 'Bruker SAINT'
_computing_data_collection 'Bruker APEX2'
_computing_data_reduction 'Bruker SAINT'
_computing_molecular_graphics ORTEP-32
_computing_publication_material WinGX
_computing_structure_refinement SHELXL-2014
_computing_structure_solution SIR-92
_diffrn_ambient_temperature 100(2)
_diffrn_detector_area_resol_mean 8.366
_diffrn_measured_fraction_theta_full 0.997
_diffrn_measured_fraction_theta_max 0.986
_diffrn_measurement_device_type 'Bruker APEX-II CCD'
_diffrn_measurement_method 'phi and omega scans'
_diffrn_radiation_type MoK\a
_diffrn_radiation_wavelength 0.71073
_diffrn_reflns_av_R_equivalents 0.0709
_diffrn_reflns_av_unetI/netI 0.0785
_diffrn_reflns_Laue_measured_fraction_full 0.997
_diffrn_reflns_Laue_measured_fraction_max 0.986
_diffrn_reflns_limit_h_max 11
_diffrn_reflns_limit_h_min -12
_diffrn_reflns_limit_k_max 15
_diffrn_reflns_limit_k_min -13
_diffrn_reflns_limit_l_max 24
_diffrn_reflns_limit_l_min -25
_diffrn_reflns_number 46576
_diffrn_reflns_point_group_measured_fraction_full 0.997
_diffrn_reflns_point_group_measured_fraction_max 0.986
_diffrn_reflns_theta_full 25.000
_diffrn_reflns_theta_max 25.483
_diffrn_reflns_theta_min 1.688
_diffrn_source 'microfocus sealed tube'
_exptl_absorpt_coefficient_mu 0.331
_exptl_absorpt_correction_T_max 0.7452
_exptl_absorpt_correction_T_min 0.6936
_exptl_absorpt_correction_type multi-scan
_exptl_absorpt_process_details SADABS
_exptl_crystal_colour yellow
_exptl_crystal_density_diffrn 1.158
_exptl_crystal_description block
_exptl_crystal_F_000 996
_exptl_crystal_recrystallization_method 'Re-crystallisation from solvent: Hexamethyldisiloxane'
_exptl_crystal_size_max 0.130
_exptl_crystal_size_mid 0.070
_exptl_crystal_size_min 0.050
_refine_diff_density_max 1.117
_refine_diff_density_min -0.912
_refine_diff_density_rms 0.091
_refine_ls_extinction_method none
_refine_ls_goodness_of_fit_ref 1.026
_refine_ls_hydrogen_treatment mixed
_refine_ls_matrix_type full
_refine_ls_number_parameters 557
_refine_ls_number_reflns 9696
_refine_ls_number_restraints 0
_refine_ls_restrained_S_all 1.026
_refine_ls_R_factor_all 0.0771
_refine_ls_R_factor_gt 0.0476
_refine_ls_shift/su_max 0.001
_refine_ls_shift/su_mean 0.000
_refine_ls_structure_factor_coef Fsqd
_refine_ls_weighting_details 'w=1/[\s^2^(Fo^2^)+(0.0307P)^2^+3.5135P] where P=(Fo^2^+2Fc^2^)/3'
_refine_ls_weighting_scheme calc
_refine_ls_wR_factor_gt 0.0880
_refine_ls_wR_factor_ref 0.0995
_reflns_Friedel_coverage 0.000
_reflns_number_gt 7258
_reflns_number_total 9696
_reflns_threshold_expression 'I > 2\s(I)'
_cod_data_source_file d0sc03489d2.cif
_cod_data_source_block shelx_CCDC5
_cod_original_cell_volume 2647.70(14)
_cod_database_code 1559323
_shelx_shelxl_version_number 2014/7
_shelx_space_group_comment
; 
The symmetry employed for this shelxl refinement is uniquely defined 
by the following loop, which should always be used as a source of 
symmetry information in preference to the above space-group names. 
They are only intended as comments. 
;
_shelx_estimated_absorpt_t_min 0.958
_shelx_estimated_absorpt_t_max 0.984

loop_
_space_group_symop_operation_xyz
'x, y, z'
'-x, -y, -z'

loop_
_atom_site_label
_atom_site_type_symbol
_atom_site_fract_x
_atom_site_fract_y
_atom_site_fract_z
_atom_site_U_iso_or_equiv
_atom_site_adp_type
_atom_site_occupancy
_atom_site_site_symmetry_order
_atom_site_calc_flag
_atom_site_refinement_flags_posn
_atom_site_refinement_flags_adp
_atom_site_refinement_flags_occupancy
_atom_site_disorder_assembly
_atom_site_disorder_group
C1 C -0.2547(3) 0.4363(3) 0.73848(15) 0.0111(7) Uani 1 1 d . . . . .
C2 C -0.3372(3) 0.3263(3) 0.70766(15) 0.0130(7) Uani 1 1 d . . . . .
H2 H -0.4120 0.3036 0.7238 0.016 Uiso 1 1 calc R U . . .
C3 C -0.3232(3) 0.2471(3) 0.65682(16) 0.0124(7) Uani 1 1 d . . . . .
C4 C -0.3240(3) 0.5130(3) 0.77076(16) 0.0164(7) Uani 1 1 d . . . . .
H4A H -0.2565 0.5816 0.7997 0.025 Uiso 1 1 calc R U . . .
H4B H -0.3728 0.4767 0.7980 0.025 Uiso 1 1 calc R U . . .
H4C H -0.3875 0.5303 0.7355 0.025 Uiso 1 1 calc R U . . .
C5 C -0.4453(3) 0.1478(3) 0.62149(17) 0.0184(8) Uani 1 1 d . . . . .
H5A H -0.4426 0.1161 0.5759 0.028 Uiso 1 1 calc R U . . .
H5B H -0.5274 0.1710 0.6187 0.028 Uiso 1 1 calc R U . . .
H5C H -0.4450 0.0919 0.6470 0.028 Uiso 1 1 calc R U . . .
C6 C -0.0627(3) 0.5907(3) 0.76586(15) 0.0109(7) Uani 1 1 d . . . . .
C7 C -0.0023(3) 0.6354(3) 0.83578(15) 0.0129(7) Uani 1 1 d . . . . .
C8 C 0.0474(3) 0.7496(3) 0.86077(16) 0.0188(8) Uani 1 1 d . . . . .
H8 H 0.0871 0.7809 0.9080 0.023 Uiso 1 1 calc R U . . .
C9 C 0.0406(3) 0.8190(3) 0.81884(17) 0.0229(8) Uani 1 1 d . . . . .
H9 H 0.0726 0.8971 0.8372 0.027 Uiso 1 1 calc R U . . .
C10 C -0.0128(3) 0.7742(3) 0.75022(17) 0.0211(8) Uani 1 1 d . . . . .
H10 H -0.0148 0.8220 0.7213 0.025 Uiso 1 1 calc R U . . .
C11 C -0.0638(3) 0.6599(3) 0.72235(15) 0.0139(7) Uani 1 1 d . . . . .
C12 C 0.0099(3) 0.5647(3) 0.88474(16) 0.0169(7) Uani 1 1 d . . . . .
H12 H -0.0261 0.4852 0.8582 0.020 Uiso 1 1 calc R U . . .
C13 C -0.0714(3) 0.5848(3) 0.93427(17) 0.0272(9) Uani 1 1 d . . . . .
H13A H -0.0358 0.6618 0.9618 0.041 Uiso 1 1 calc R U . . .
H13B H -0.0643 0.5349 0.9636 0.041 Uiso 1 1 calc R U . . .
H13C H -0.1661 0.5705 0.9091 0.041 Uiso 1 1 calc R U . . .
C14 C 0.1578(3) 0.5857(3) 0.92443(17) 0.0243(8) Uani 1 1 d . . . . .
H14A H 0.2103 0.5738 0.8929 0.037 Uiso 1 1 calc R U . . .
H14B H 0.1638 0.5345 0.9529 0.037 Uiso 1 1 calc R U . . .
H14C H 0.1936 0.6622 0.9528 0.037 Uiso 1 1 calc R U . . .
C15 C -0.1223(3) 0.6151(3) 0.64628(15) 0.0157(7) Uani 1 1 d . . . . .
H15 H -0.1274 0.5346 0.6345 0.019 Uiso 1 1 calc R U . . .
C16 C -0.2657(3) 0.6243(3) 0.62270(18) 0.0264(9) Uani 1 1 d . . . . .
H16A H -0.3251 0.5760 0.6406 0.040 Uiso 1 1 calc R U . . .
H16B H -0.2981 0.6017 0.5733 0.040 Uiso 1 1 calc R U . . .
H16C H -0.2655 0.7012 0.6391 0.040 Uiso 1 1 calc R U . . .
C17 C -0.0323(4) 0.6725(3) 0.60973(17) 0.0237(8) Uani 1 1 d . . . . .
H17A H -0.0366 0.7489 0.6147 0.036 Uiso 1 1 calc R U . . .
H17B H -0.0632 0.6326 0.5618 0.036 Uiso 1 1 calc R U . . .
H17C H 0.0608 0.6728 0.6293 0.036 Uiso 1 1 calc R U . . .
C18 C -0.2209(3) 0.1895(2) 0.57223(15) 0.0109(7) Uani 1 1 d . . . . .
C19 C -0.2695(3) 0.2288(3) 0.51648(15) 0.0118(7) Uani 1 1 d . . . . .
C20 C -0.2846(3) 0.1654(3) 0.45211(16) 0.0175(8) Uani 1 1 d . . . . .
H20 H -0.3187 0.1906 0.4141 0.021 Uiso 1 1 calc R U . . .
C21 C -0.2517(3) 0.0673(3) 0.44208(17) 0.0197(8) Uani 1 1 d . . . . .
H21 H -0.2626 0.0253 0.3978 0.024 Uiso 1 1 calc R U . . .
C22 C -0.2022(3) 0.0306(3) 0.49758(17) 0.0179(8) Uani 1 1 d . . . . .
H22 H -0.1779 -0.0366 0.4908 0.022 Uiso 1 1 calc R U . . .
C23 C -0.1870(3) 0.0893(3) 0.56294(16) 0.0131(7) Uani 1 1 d . . . . .
C24 C -0.3088(3) 0.3362(3) 0.52332(16) 0.0149(7) Uani 1 1 d . . . . .
H24 H -0.2718 0.3792 0.5718 0.018 Uiso 1 1 calc R U . . .
C25 C -0.2475(3) 0.4069(3) 0.48185(17) 0.0232(8) Uani 1 1 d . . . . .
H25A H -0.1497 0.4198 0.4951 0.035 Uiso 1 1 calc R U . . .
H25B H -0.2680 0.4781 0.4901 0.035 Uiso 1 1 calc R U . . .
H25C H -0.2858 0.3680 0.4338 0.035 Uiso 1 1 calc R U . . .
C26 C -0.4618(3) 0.3155(3) 0.50273(19) 0.0269(9) Uani 1 1 d . . . . .
H26A H -0.5004 0.2743 0.4551 0.040 Uiso 1 1 calc R U . . .
H26B H -0.4825 0.3867 0.5095 0.040 Uiso 1 1 calc R U . . .
H26C H -0.5003 0.2724 0.5304 0.040 Uiso 1 1 calc R U . . .
C27 C -0.1386(3) 0.0402(3) 0.62030(16) 0.0157(7) Uani 1 1 d . . . . .
H27 H -0.1141 0.0985 0.6638 0.019 Uiso 1 1 calc R U . . .
C28 C -0.2511(4) -0.0584(3) 0.62069(19) 0.0272(9) Uani 1 1 d . . . . .
H28A H -0.3300 -0.0338 0.6249 0.041 Uiso 1 1 calc R U . . .
H28B H -0.2191 -0.0876 0.6589 0.041 Uiso 1 1 calc R U . . .
H28C H -0.2760 -0.1166 0.5785 0.041 Uiso 1 1 calc R U . . .
C29 C -0.0151(3) 0.0008(3) 0.61638(17) 0.0202(8) Uani 1 1 d . . . . .
H29A H -0.0399 -0.0618 0.5764 0.030 Uiso 1 1 calc R U . . .
H29B H 0.0182 -0.0226 0.6569 0.030 Uiso 1 1 calc R U . . .
H29C H 0.0557 0.0616 0.6133 0.030 Uiso 1 1 calc R U . . .
C30 C -0.0437(3) 0.2206(3) 0.83460(16) 0.0188(8) Uani 1 1 d . . . . .
C31 C -0.0995(4) 0.0965(3) 0.80028(18) 0.0281(9) Uani 1 1 d . . . . .
H31A H -0.1859 0.0819 0.7661 0.042 Uiso 1 1 calc R U . . .
H31B H -0.1127 0.0562 0.8340 0.042 Uiso 1 1 calc R U . . .
H31C H -0.0357 0.0718 0.7787 0.042 Uiso 1 1 calc R U . . .
C32 C -0.1469(4) 0.2599(3) 0.86548(18) 0.0270(9) Uani 1 1 d . . . . .
H32A H -0.1085 0.3382 0.8907 0.041 Uiso 1 1 calc R U . . .
H32B H -0.1696 0.2156 0.8960 0.041 Uiso 1 1 calc R U . . .
H32C H -0.2285 0.2512 0.8294 0.041 Uiso 1 1 calc R U . . .
C33 C 0.0897(4) 0.2454(3) 0.88933(17) 0.0293(9) Uani 1 1 d . . . . .
H33A H 0.1543 0.2188 0.8692 0.044 Uiso 1 1 calc R U . . .
H33B H 0.0748 0.2078 0.9240 0.044 Uiso 1 1 calc R U . . .
H33C H 0.1255 0.3255 0.9098 0.044 Uiso 1 1 calc R U . . .
C34 C 0.1755(3) 0.3550(3) 0.63487(15) 0.0124(7) Uani 1 1 d . . . . .
C35 C 0.0808(3) 0.4252(3) 0.61631(16) 0.0156(7) Uani 1 1 d . . . . .
H35A H -0.0125 0.3778 0.5989 0.023 Uiso 1 1 calc R U . . .
H35B H 0.1041 0.4596 0.5816 0.023 Uiso 1 1 calc R U . . .
H35C H 0.0905 0.4831 0.6565 0.023 Uiso 1 1 calc R U . . .
C36 C 0.1610(3) 0.2658(3) 0.57153(16) 0.0171(8) Uani 1 1 d . . . . .
H36A H 0.2193 0.2193 0.5833 0.026 Uiso 1 1 calc R U . . .
H36B H 0.1873 0.3013 0.5379 0.026 Uiso 1 1 calc R U . . .
H36C H 0.0671 0.2198 0.5529 0.026 Uiso 1 1 calc R U . . .
C37 C 0.3204(3) 0.4300(3) 0.66297(16) 0.0171(8) Uani 1 1 d . . . . .
H37A H 0.3293 0.4855 0.7041 0.026 Uiso 1 1 calc R U . . .
H37B H 0.3431 0.4674 0.6294 0.026 Uiso 1 1 calc R U . . .
H37C H 0.3817 0.3852 0.6734 0.026 Uiso 1 1 calc R U . . .
C38 C 0.3701(3) 0.3285(3) 0.80950(16) 0.0148(7) Uani 1 1 d . . . . .
C39 C 0.3715(3) 0.4350(3) 0.84135(16) 0.0178(8) Uani 1 1 d . . . . .
H39 H 0.3039 0.4657 0.8217 0.021 Uiso 1 1 calc R U . . .
C40 C 0.4694(3) 0.4968(3) 0.90095(17) 0.0212(8) Uani 1 1 d . . . . .
H40 H 0.4693 0.5697 0.9213 0.025 Uiso 1 1 calc R U . . .
C41 C 0.5667(3) 0.4530(3) 0.93070(17) 0.0246(9) Uani 1 1 d . . . . .
H41 H 0.6327 0.4948 0.9721 0.029 Uiso 1 1 calc R U . . .
C42 C 0.5684(3) 0.3481(3) 0.90041(17) 0.0254(9) Uani 1 1 d . . . . .
H42 H 0.6364 0.3181 0.9207 0.030 Uiso 1 1 calc R U . . .
C43 C 0.4717(3) 0.2866(3) 0.84080(17) 0.0233(8) Uani 1 1 d . . . . .
H43 H 0.4739 0.2144 0.8205 0.028 Uiso 1 1 calc R U . . .
C44 C -0.2749(5) 0.7793(4) 0.9092(2) 0.0541(13) Uani 1 1 d . . . . .
H44A H -0.3458 0.7105 0.8837 0.081 Uiso 1 1 calc R U . . .
H44B H -0.2201 0.7676 0.9500 0.081 Uiso 1 1 calc R U . . .
H44C H -0.2177 0.8010 0.8813 0.081 Uiso 1 1 calc R U . . .
C45 C -0.4599(6) 0.8453(4) 0.9858(3) 0.0716(16) Uani 1 1 d . . . . .
H45A H -0.4948 0.9058 1.0033 0.107 Uiso 1 1 calc R U . . .
H45B H -0.4064 0.8255 1.0235 0.107 Uiso 1 1 calc R U . . .
H45C H -0.5354 0.7807 0.9582 0.107 Uiso 1 1 calc R U . . .
C46 C -0.2242(6) 1.0191(4) 0.9789(3) 0.0719(16) Uani 1 1 d . . . . .
H46A H -0.1602 1.0348 0.9532 0.108 Uiso 1 1 calc R U . . .
H46B H -0.1765 1.0129 1.0231 0.108 Uiso 1 1 calc R U . . .
H46C H -0.2659 1.0794 0.9853 0.108 Uiso 1 1 calc R U . . .
C47 C -0.4387(5) 0.8061(4) 0.7339(2) 0.0553(13) Uani 1 1 d . . . . .
H47A H -0.3768 0.8731 0.7312 0.083 Uiso 1 1 calc R U . . .
H47B H -0.4985 0.7650 0.6887 0.083 Uiso 1 1 calc R U . . .
H47C H -0.3869 0.7595 0.7524 0.083 Uiso 1 1 calc R U . . .
C48 C -0.6622(4) 0.7191(3) 0.7903(2) 0.0470(12) Uani 1 1 d . . . . .
H48A H -0.6134 0.6693 0.8071 0.071 Uiso 1 1 calc R U . . .
H48B H -0.7215 0.6819 0.7444 0.071 Uiso 1 1 calc R U . . .
H48C H -0.7163 0.7387 0.8198 0.071 Uiso 1 1 calc R U . . .
C49 C -0.6308(5) 0.9424(4) 0.7591(3) 0.0637(15) Uani 1 1 d . . . . .
H49A H -0.6769 0.9682 0.7913 0.095 Uiso 1 1 calc R U . . .
H49B H -0.6970 0.9040 0.7150 0.095 Uiso 1 1 calc R U . . .
H49C H -0.5658 1.0061 0.7548 0.095 Uiso 1 1 calc R U . . .
N1 N -0.1277(2) 0.4716(2) 0.73856(12) 0.0086(6) Uani 1 1 d . . . . .
N2 N -0.2088(2) 0.2546(2) 0.63884(12) 0.0104(6) Uani 1 1 d . . . . .
N3 N -0.0215(2) 0.2796(2) 0.78368(13) 0.0135(6) Uani 1 1 d . . . . .
N4 N 0.1336(2) 0.3016(2) 0.68637(12) 0.0106(6) Uani 1 1 d . . . . .
Si1 Si 0.23748(8) 0.23727(8) 0.73082(4) 0.0134(2) Uani 1 1 d . . . . .
Si2 Si -0.35280(13) 0.89067(10) 0.93350(6) 0.0403(3) Uani 1 1 d . . . . .
Si3 Si -0.54087(12) 0.84574(9) 0.78966(6) 0.0344(3) Uani 1 1 d . . . . .
Nb Nb -0.01508(3) 0.34491(2) 0.71895(2) 0.00912(9) Uani 1 1 d . . . . .
O1 O -0.4447(3) 0.9092(2) 0.86562(14) 0.0484(8) Uani 1 1 d . . . . .
H1 H 0.105(3) 0.470(2) 0.7664(14) 0.014(8) Uiso 1 1 d . . . . .
H1A H 0.160(3) 0.150(2) 0.7458(14) 0.009(8) Uiso 1 1 d . . . . .
H1B H 0.308(3) 0.189(2) 0.6891(14) 0.015(8) Uiso 1 1 d . . . . .

loop_
_atom_site_aniso_label
_atom_site_aniso_U_11
_atom_site_aniso_U_22
_atom_site_aniso_U_33
_atom_site_aniso_U_23
_atom_site_aniso_U_13
_atom_site_aniso_U_12
C1 0.0131(16) 0.0158(19) 0.0071(16) 0.0057(14) 0.0018(13) 0.0082(14)
C2 0.0099(15) 0.017(2) 0.0167(18) 0.0059(15) 0.0089(14) 0.0065(14)
C3 0.0109(15) 0.0125(18) 0.0164(18) 0.0085(15) 0.0037(13) 0.0047(14)
C4 0.0105(16) 0.018(2) 0.0208(19) 0.0026(15) 0.0056(14) 0.0045(14)
C5 0.0111(16) 0.019(2) 0.023(2) 0.0021(16) 0.0072(14) 0.0007(15)
C6 0.0097(15) 0.0092(18) 0.0128(17) 0.0001(14) 0.0027(13) 0.0036(13)
C7 0.0094(15) 0.015(2) 0.0130(18) 0.0015(15) 0.0034(13) 0.0032(14)
C8 0.0212(18) 0.021(2) 0.0102(18) -0.0011(16) 0.0015(14) 0.0061(16)
C9 0.030(2) 0.010(2) 0.023(2) -0.0045(16) 0.0064(16) 0.0030(16)
C10 0.033(2) 0.011(2) 0.020(2) 0.0058(16) 0.0067(16) 0.0084(16)
C11 0.0161(16) 0.0124(19) 0.0119(17) 0.0010(15) 0.0022(14) 0.0055(14)
C12 0.0164(17) 0.019(2) 0.0131(18) 0.0038(15) 0.0008(14) 0.0057(15)
C13 0.0248(19) 0.042(3) 0.023(2) 0.0143(19) 0.0097(16) 0.0161(18)
C14 0.0206(18) 0.036(2) 0.019(2) 0.0095(17) 0.0044(15) 0.0128(17)
C15 0.0208(17) 0.0133(19) 0.0124(18) 0.0035(15) 0.0008(14) 0.0080(15)
C16 0.029(2) 0.030(2) 0.020(2) 0.0025(17) 0.0001(16) 0.0184(18)
C17 0.038(2) 0.018(2) 0.0159(19) 0.0066(16) 0.0084(16) 0.0073(17)
C18 0.0074(15) 0.0075(18) 0.0127(17) -0.0019(14) 0.0020(13) -0.0027(13)
C19 0.0090(15) 0.0094(18) 0.0128(18) -0.0006(14) 0.0017(13) -0.0011(13)
C20 0.0158(17) 0.017(2) 0.0166(19) 0.0028(15) 0.0020(14) 0.0034(15)
C21 0.0211(18) 0.018(2) 0.0159(19) -0.0042(16) 0.0073(15) 0.0042(16)
C22 0.0174(17) 0.0099(19) 0.024(2) -0.0005(16) 0.0055(15) 0.0035(15)
C23 0.0103(15) 0.0053(18) 0.0188(19) 0.0012(14) 0.0021(14) -0.0029(13)
C24 0.0161(16) 0.0141(19) 0.0113(17) 0.0001(14) -0.0003(14) 0.0055(14)
C25 0.029(2) 0.024(2) 0.0168(19) 0.0076(17) 0.0044(16) 0.0083(17)
C26 0.0194(18) 0.028(2) 0.032(2) 0.0071(18) 0.0016(16) 0.0107(17)
C27 0.0206(17) 0.0118(19) 0.0170(19) 0.0046(15) 0.0076(15) 0.0065(15)
C28 0.031(2) 0.020(2) 0.037(2) 0.0147(18) 0.0154(18) 0.0075(17)
C29 0.0248(18) 0.013(2) 0.023(2) 0.0045(16) 0.0072(16) 0.0073(15)
C30 0.0252(18) 0.020(2) 0.0184(19) 0.0115(16) 0.0112(15) 0.0103(16)
C31 0.044(2) 0.024(2) 0.026(2) 0.0160(18) 0.0206(18) 0.0109(18)
C32 0.035(2) 0.031(2) 0.031(2) 0.0191(19) 0.0228(18) 0.0166(18)
C33 0.034(2) 0.045(3) 0.019(2) 0.0205(19) 0.0097(17) 0.0192(19)
C34 0.0118(15) 0.0136(19) 0.0136(18) 0.0066(14) 0.0043(13) 0.0040(14)
C35 0.0140(16) 0.018(2) 0.0174(18) 0.0087(15) 0.0056(14) 0.0050(14)
C36 0.0201(17) 0.019(2) 0.0153(18) 0.0053(15) 0.0084(14) 0.0067(15)
C37 0.0129(16) 0.021(2) 0.0191(19) 0.0092(16) 0.0043(14) 0.0044(15)
C38 0.0125(16) 0.024(2) 0.0127(18) 0.0071(15) 0.0068(14) 0.0091(15)
C39 0.0121(16) 0.026(2) 0.0167(19) 0.0061(16) 0.0030(14) 0.0095(15)
C40 0.0168(17) 0.025(2) 0.019(2) 0.0003(16) 0.0045(15) 0.0071(16)
C41 0.0167(18) 0.040(3) 0.0126(19) 0.0013(17) 0.0015(15) 0.0082(17)
C42 0.0195(18) 0.043(3) 0.017(2) 0.0114(19) 0.0021(16) 0.0171(18)
C43 0.0238(19) 0.029(2) 0.022(2) 0.0072(17) 0.0078(16) 0.0145(17)
C44 0.054(3) 0.054(3) 0.055(3) 0.007(3) 0.014(2) 0.027(3)
C45 0.107(5) 0.052(3) 0.077(4) 0.024(3) 0.052(4) 0.031(3)
C46 0.090(4) 0.062(4) 0.050(3) 0.010(3) 0.005(3) 0.016(3)
C47 0.054(3) 0.067(4) 0.052(3) 0.022(3) 0.028(2) 0.014(3)
C48 0.040(2) 0.034(3) 0.070(3) 0.014(2) 0.023(2) 0.010(2)
C49 0.090(4) 0.041(3) 0.067(4) 0.022(3) 0.022(3) 0.025(3)
N1 0.0096(13) 0.0086(15) 0.0080(14) 0.0025(11) 0.0025(11) 0.0028(11)
N2 0.0105(13) 0.0098(15) 0.0111(14) 0.0026(11) 0.0029(11) 0.0034(11)
N3 0.0143(13) 0.0147(16) 0.0137(15) 0.0050(12) 0.0040(11) 0.0076(12)
N4 0.0117(13) 0.0091(15) 0.0103(14) 0.0023(11) 0.0029(11) 0.0022(11)
Si1 0.0129(4) 0.0145(5) 0.0150(5) 0.0044(4) 0.0046(4) 0.0072(4)
Si2 0.0552(8) 0.0372(8) 0.0322(7) 0.0053(6) 0.0142(6) 0.0223(6)
Si3 0.0435(7) 0.0239(7) 0.0327(7) 0.0075(5) 0.0120(5) 0.0031(5)
Nb 0.00801(14) 0.01057(17) 0.00980(16) 0.00328(12) 0.00253(11) 0.00421(12)
O1 0.061(2) 0.0289(18) 0.0433(19) 0.0035(14) 0.0029(15) 0.0092(15)

loop_
_atom_type_symbol
_atom_type_description
_atom_type_scat_dispersion_real
_atom_type_scat_dispersion_imag
_atom_type_scat_source
C C 0.0033 0.0016 'International Tables Vol C Tables 4.2.6.8 and 6.1.1.4'
H H 0.0000 0.0000 'International Tables Vol C Tables 4.2.6.8 and 6.1.1.4'
N N 0.0061 0.0033 'International Tables Vol C Tables 4.2.6.8 and 6.1.1.4'
Si Si 0.0817 0.0704 'International Tables Vol C Tables 4.2.6.8 and 6.1.1.4'
Nb Nb -2.0727 0.6215 'International Tables Vol C Tables 4.2.6.8 and 6.1.1.4'
O O 0.0106 0.0060 'International Tables Vol C Tables 4.2.6.8 and 6.1.1.4'

loop_
_geom_angle_atom_site_label_1
_geom_angle_atom_site_label_2
_geom_angle_atom_site_label_3
_geom_angle
_geom_angle_site_symmetry_1
_geom_angle_site_symmetry_3
_geom_angle_publ_flag
N1 C1 C2 123.7(3) . . ?
N1 C1 C4 121.9(3) . . ?
C2 C1 C4 114.4(3) . . ?
C3 C2 C1 128.4(3) . . ?
C3 C2 H2 115.8 . . ?
C1 C2 H2 115.8 . . ?
N2 C3 C2 123.7(3) . . ?
N2 C3 C5 120.3(3) . . ?
C2 C3 C5 116.0(3) . . ?
C1 C4 H4A 109.5 . . ?
C1 C4 H4B 109.5 . . ?
H4A C4 H4B 109.5 . . ?
C1 C4 H4C 109.5 . . ?
H4A C4 H4C 109.5 . . ?
H4B C4 H4C 109.5 . . ?
C3 C5 H5A 109.5 . . ?
C3 C5 H5B 109.5 . . ?
H5A C5 H5B 109.5 . . ?
C3 C5 H5C 109.5 . . ?
H5A C5 H5C 109.5 . . ?
H5B C5 H5C 109.5 . . ?
C11 C6 C7 120.5(3) . . ?
C11 C6 N1 119.7(3) . . ?
C7 C6 N1 119.8(3) . . ?
C8 C7 C6 118.3(3) . . ?
C8 C7 C12 118.6(3) . . ?
C6 C7 C12 123.0(3) . . ?
C9 C8 C7 121.7(3) . . ?
C9 C8 H8 119.2 . . ?
C7 C8 H8 119.2 . . ?
C10 C9 C8 119.4(3) . . ?
C10 C9 H9 120.3 . . ?
C8 C9 H9 120.3 . . ?
C9 C10 C11 121.3(3) . . ?
C9 C10 H10 119.4 . . ?
C11 C10 H10 119.4 . . ?
C10 C11 C6 118.6(3) . . ?
C10 C11 C15 119.0(3) . . ?
C6 C11 C15 122.4(3) . . ?
C7 C12 C13 112.1(3) . . ?
C7 C12 C14 111.0(3) . . ?
C13 C12 C14 109.3(3) . . ?
C7 C12 H12 108.1 . . ?
C13 C12 H12 108.1 . . ?
C14 C12 H12 108.1 . . ?
C12 C13 H13A 109.5 . . ?
C12 C13 H13B 109.5 . . ?
H13A C13 H13B 109.5 . . ?
C12 C13 H13C 109.5 . . ?
H13A C13 H13C 109.5 . . ?
H13B C13 H13C 109.5 . . ?
C12 C14 H14A 109.5 . . ?
C12 C14 H14B 109.5 . . ?
H14A C14 H14B 109.5 . . ?
C12 C14 H14C 109.5 . . ?
H14A C14 H14C 109.5 . . ?
H14B C14 H14C 109.5 . . ?
C11 C15 C17 111.6(3) . . ?
C11 C15 C16 110.9(3) . . ?
C17 C15 C16 111.1(3) . . ?
C11 C15 H15 107.7 . . ?
C17 C15 H15 107.7 . . ?
C16 C15 H15 107.7 . . ?
C15 C16 H16A 109.5 . . ?
C15 C16 H16B 109.5 . . ?
H16A C16 H16B 109.5 . . ?
C15 C16 H16C 109.5 . . ?
H16A C16 H16C 109.5 . . ?
H16B C16 H16C 109.5 . . ?
C15 C17 H17A 109.5 . . ?
C15 C17 H17B 109.5 . . ?
H17A C17 H17B 109.5 . . ?
C15 C17 H17C 109.5 . . ?
H17A C17 H17C 109.5 . . ?
H17B C17 H17C 109.5 . . ?
C23 C18 C19 120.5(3) . . ?
C23 C18 N2 121.4(3) . . ?
C19 C18 N2 118.1(3) . . ?
C20 C19 C18 118.5(3) . . ?
C20 C19 C24 118.6(3) . . ?
C18 C19 C24 122.9(3) . . ?
C21 C20 C19 121.8(3) . . ?
C21 C20 H20 119.1 . . ?
C19 C20 H20 119.1 . . ?
C20 C21 C22 119.0(3) . . ?
C20 C21 H21 120.5 . . ?
C22 C21 H21 120.5 . . ?
C21 C22 C23 121.9(3) . . ?
C21 C22 H22 119.1 . . ?
C23 C22 H22 119.1 . . ?
C22 C23 C18 118.4(3) . . ?
C22 C23 C27 118.3(3) . . ?
C18 C23 C27 123.3(3) . . ?
C19 C24 C25 111.2(3) . . ?
C19 C24 C26 112.2(3) . . ?
C25 C24 C26 109.7(3) . . ?
C19 C24 H24 107.9 . . ?
C25 C24 H24 107.9 . . ?
C26 C24 H24 107.9 . . ?
C24 C25 H25A 109.5 . . ?
C24 C25 H25B 109.5 . . ?
H25A C25 H25B 109.5 . . ?
C24 C25 H25C 109.5 . . ?
H25A C25 H25C 109.5 . . ?
H25B C25 H25C 109.5 . . ?
C24 C26 H26A 109.5 . . ?
C24 C26 H26B 109.5 . . ?
H26A C26 H26B 109.5 . . ?
C24 C26 H26C 109.5 . . ?
H26A C26 H26C 109.5 . . ?
H26B C26 H26C 109.5 . . ?
C23 C27 C29 112.6(3) . . ?
C23 C27 C28 110.5(3) . . ?
C29 C27 C28 108.5(3) . . ?
C23 C27 H27 108.4 . . ?
C29 C27 H27 108.4 . . ?
C28 C27 H27 108.4 . . ?
C27 C28 H28A 109.5 . . ?
C27 C28 H28B 109.5 . . ?
H28A C28 H28B 109.5 . . ?
C27 C28 H28C 109.5 . . ?
H28A C28 H28C 109.5 . . ?
H28B C28 H28C 109.5 . . ?
C27 C29 H29A 109.5 . . ?
C27 C29 H29B 109.5 . . ?
H29A C29 H29B 109.5 . . ?
C27 C29 H29C 109.5 . . ?
H29A C29 H29C 109.5 . . ?
H29B C29 H29C 109.5 . . ?
N3 C30 C31 108.8(3) . . ?
N3 C30 C33 109.3(3) . . ?
C31 C30 C33 110.5(3) . . ?
N3 C30 C32 108.8(3) . . ?
C31 C30 C32 109.3(3) . . ?
C33 C30 C32 110.1(3) . . ?
C30 C31 H31A 109.5 . . ?
C30 C31 H31B 109.5 . . ?
H31A C31 H31B 109.5 . . ?
C30 C31 H31C 109.5 . . ?
H31A C31 H31C 109.5 . . ?
H31B C31 H31C 109.5 . . ?
C30 C32 H32A 109.5 . . ?
C30 C32 H32B 109.5 . . ?
H32A C32 H32B 109.5 . . ?
C30 C32 H32C 109.5 . . ?
H32A C32 H32C 109.5 . . ?
H32B C32 H32C 109.5 . . ?
C30 C33 H33A 109.5 . . ?
C30 C33 H33B 109.5 . . ?
H33A C33 H33B 109.5 . . ?
C30 C33 H33C 109.5 . . ?
H33A C33 H33C 109.5 . . ?
H33B C33 H33C 109.5 . . ?
N4 C34 C37 111.2(2) . . ?
N4 C34 C36 109.9(2) . . ?
C37 C34 C36 110.0(2) . . ?
N4 C34 C35 107.5(2) . . ?
C37 C34 C35 109.1(3) . . ?
C36 C34 C35 109.0(3) . . ?
C34 C35 H35A 109.5 . . ?
C34 C35 H35B 109.5 . . ?
H35A C35 H35B 109.5 . . ?
C34 C35 H35C 109.5 . . ?
H35A C35 H35C 109.5 . . ?
H35B C35 H35C 109.5 . . ?
C34 C36 H36A 109.5 . . ?
C34 C36 H36B 109.5 . . ?
H36A C36 H36B 109.5 . . ?
C34 C36 H36C 109.5 . . ?
H36A C36 H36C 109.5 . . ?
H36B C36 H36C 109.5 . . ?
C34 C37 H37A 109.5 . . ?
C34 C37 H37B 109.5 . . ?
H37A C37 H37B 109.5 . . ?
C34 C37 H37C 109.5 . . ?
H37A C37 H37C 109.5 . . ?
H37B C37 H37C 109.5 . . ?
C39 C38 C43 117.1(3) . . ?
C39 C38 Si1 124.1(2) . . ?
C43 C38 Si1 118.8(3) . . ?
C40 C39 C38 121.4(3) . . ?
C40 C39 H39 119.3 . . ?
C38 C39 H39 119.3 . . ?
C41 C40 C39 120.1(3) . . ?
C41 C40 H40 120.0 . . ?
C39 C40 H40 120.0 . . ?
C40 C41 C42 120.0(3) . . ?
C40 C41 H41 120.0 . . ?
C42 C41 H41 120.0 . . ?
C43 C42 C41 120.1(3) . . ?
C43 C42 H42 119.9 . . ?
C41 C42 H42 119.9 . . ?
C42 C43 C38 121.3(3) . . ?
C42 C43 H43 119.3 . . ?
C38 C43 H43 119.3 . . ?
Si2 C44 H44A 109.5 . . ?
Si2 C44 H44B 109.5 . . ?
H44A C44 H44B 109.5 . . ?
Si2 C44 H44C 109.5 . . ?
H44A C44 H44C 109.5 . . ?
H44B C44 H44C 109.5 . . ?
Si2 C45 H45A 109.5 . . ?
Si2 C45 H45B 109.5 . . ?
H45A C45 H45B 109.5 . . ?
Si2 C45 H45C 109.5 . . ?
H45A C45 H45C 109.5 . . ?
H45B C45 H45C 109.5 . . ?
Si2 C46 H46A 109.5 . . ?
Si2 C46 H46B 109.5 . . ?
H46A C46 H46B 109.5 . . ?
Si2 C46 H46C 109.5 . . ?
H46A C46 H46C 109.5 . . ?
H46B C46 H46C 109.5 . . ?
Si3 C47 H47A 109.5 . . ?
Si3 C47 H47B 109.5 . . ?
H47A C47 H47B 109.5 . . ?
Si3 C47 H47C 109.5 . . ?
H47A C47 H47C 109.5 . . ?
H47B C47 H47C 109.5 . . ?
Si3 C48 H48A 109.5 . . ?
Si3 C48 H48B 109.5 . . ?
H48A C48 H48B 109.5 . . ?
Si3 C48 H48C 109.5 . . ?
H48A C48 H48C 109.5 . . ?
H48B C48 H48C 109.5 . . ?
Si3 C49 H49A 109.5 . . ?
Si3 C49 H49B 109.5 . . ?
H49A C49 H49B 109.5 . . ?
Si3 C49 H49C 109.5 . . ?
H49A C49 H49C 109.5 . . ?
H49B C49 H49C 109.5 . . ?
C1 N1 C6 116.2(2) . . ?
C1 N1 Nb 118.5(2) . . ?
C6 N1 Nb 123.88(17) . . ?
C3 N2 C18 117.1(2) . . ?
C3 N2 Nb 117.1(2) . . ?
C18 N2 Nb 125.07(17) . . ?
C30 N3 Nb 173.5(2) . . ?
C34 N4 Si1 120.09(19) . . ?
C34 N4 Nb 116.36(18) . . ?
Si1 N4 Nb 121.34(13) . . ?
N4 Si1 C38 116.21(14) . . ?
N4 Si1 H1A 109.6(11) . . ?
C38 Si1 H1A 109.5(11) . . ?
N4 Si1 H1B 110.1(11) . . ?
C38 Si1 H1B 105.7(12) . . ?
H1A Si1 H1B 105.1(16) . . ?
O1 Si2 C46 108.4(2) . . ?
O1 Si2 C45 109.9(2) . . ?
C46 Si2 C45 111.2(3) . . ?
O1 Si2 C44 109.27(19) . . ?
C46 Si2 C44 110.3(3) . . ?
C45 Si2 C44 107.7(2) . . ?
O1 Si3 C48 109.78(19) . . ?
O1 Si3 C49 107.3(2) . . ?
C48 Si3 C49 110.3(2) . . ?
O1 Si3 C47 110.4(2) . . ?
C48 Si3 C47 108.6(2) . . ?
C49 Si3 C47 110.4(2) . . ?
N3 Nb N4 102.81(11) . . ?
N3 Nb N2 103.99(11) . . ?
N4 Nb N2 107.50(9) . . ?
N3 Nb N1 103.08(10) . . ?
N4 Nb N1 149.17(9) . . ?
N2 Nb N1 82.03(9) . . ?
N3 Nb H1 98.6(9) . . ?
N4 Nb H1 87.0(9) . . ?
N2 Nb H1 149.3(9) . . ?
N1 Nb H1 72.8(9) . . ?
Si3 O1 Si2 143.37(19) . . ?

loop_
_geom_bond_atom_site_label_1
_geom_bond_atom_site_label_2
_geom_bond_distance
_geom_bond_site_symmetry_2
_geom_bond_publ_flag
C1 N1 1.328(4) . ?
C1 C2 1.413(4) . ?
C1 C4 1.512(4) . ?
C2 C3 1.388(4) . ?
C2 H2 0.9500 . ?
C3 N2 1.351(4) . ?
C3 C5 1.514(4) . ?
C4 H4A 0.9800 . ?
C4 H4B 0.9800 . ?
C4 H4C 0.9800 . ?
C5 H5A 0.9800 . ?
C5 H5B 0.9800 . ?
C5 H5C 0.9800 . ?
C6 C11 1.401(4) . ?
C6 C7 1.407(4) . ?
C6 N1 1.461(4) . ?
C7 C8 1.386(5) . ?
C7 C12 1.510(4) . ?
C8 C9 1.379(5) . ?
C8 H8 0.9500 . ?
C9 C10 1.376(5) . ?
C9 H9 0.9500 . ?
C10 C11 1.394(5) . ?
C10 H10 0.9500 . ?
C11 C15 1.519(4) . ?
C12 C13 1.531(4) . ?
C12 C14 1.535(4) . ?
C12 H12 1.0000 . ?
C13 H13A 0.9800 . ?
C13 H13B 0.9800 . ?
C13 H13C 0.9800 . ?
C14 H14A 0.9800 . ?
C14 H14B 0.9800 . ?
C14 H14C 0.9800 . ?
C15 C17 1.524(4) . ?
C15 C16 1.532(4) . ?
C15 H15 1.0000 . ?
C16 H16A 0.9800 . ?
C16 H16B 0.9800 . ?
C16 H16C 0.9800 . ?
C17 H17A 0.9800 . ?
C17 H17B 0.9800 . ?
C17 H17C 0.9800 . ?
C18 C23 1.405(4) . ?
C18 C19 1.408(4) . ?
C18 N2 1.450(4) . ?
C19 C20 1.394(4) . ?
C19 C24 1.520(4) . ?
C20 C21 1.374(5) . ?
C20 H20 0.9500 . ?
C21 C22 1.386(5) . ?
C21 H21 0.9500 . ?
C22 C23 1.391(4) . ?
C22 H22 0.9500 . ?
C23 C27 1.514(4) . ?
C24 C25 1.531(4) . ?
C24 C26 1.532(4) . ?
C24 H24 1.0000 . ?
C25 H25A 0.9800 . ?
C25 H25B 0.9800 . ?
C25 H25C 0.9800 . ?
C26 H26A 0.9800 . ?
C26 H26B 0.9800 . ?
C26 H26C 0.9800 . ?
C27 C29 1.530(4) . ?
C27 C28 1.538(4) . ?
C27 H27 1.0000 . ?
C28 H28A 0.9800 . ?
C28 H28B 0.9800 . ?
C28 H28C 0.9800 . ?
C29 H29A 0.9800 . ?
C29 H29B 0.9800 . ?
C29 H29C 0.9800 . ?
C30 N3 1.468(4) . ?
C30 C31 1.527(5) . ?
C30 C33 1.529(5) . ?
C30 C32 1.535(4) . ?
C31 H31A 0.9800 . ?
C31 H31B 0.9800 . ?
C31 H31C 0.9800 . ?
C32 H32A 0.9800 . ?
C32 H32B 0.9800 . ?
C32 H32C 0.9800 . ?
C33 H33A 0.9800 . ?
C33 H33B 0.9800 . ?
C33 H33C 0.9800 . ?
C34 N4 1.500(4) . ?
C34 C37 1.528(4) . ?
C34 C36 1.532(4) . ?
C34 C35 1.534(4) . ?
C35 H35A 0.9800 . ?
C35 H35B 0.9800 . ?
C35 H35C 0.9800 . ?
C36 H36A 0.9800 . ?
C36 H36B 0.9800 . ?
C36 H36C 0.9800 . ?
C37 H37A 0.9800 . ?
C37 H37B 0.9800 . ?
C37 H37C 0.9800 . ?
C38 C39 1.395(5) . ?
C38 C43 1.404(4) . ?
C38 Si1 1.873(3) . ?
C39 C40 1.384(4) . ?
C39 H39 0.9500 . ?
C40 C41 1.374(5) . ?
C40 H40 0.9500 . ?
C41 C42 1.379(5) . ?
C41 H41 0.9500 . ?
C42 C43 1.378(5) . ?
C42 H42 0.9500 . ?
C43 H43 0.9500 . ?
C44 Si2 1.858(4) . ?
C44 H44A 0.9800 . ?
C44 H44B 0.9800 . ?
C44 H44C 0.9800 . ?
C45 Si2 1.850(5) . ?
C45 H45A 0.9800 . ?
C45 H45B 0.9800 . ?
C45 H45C 0.9800 . ?
C46 Si2 1.803(5) . ?
C46 H46A 0.9800 . ?
C46 H46B 0.9800 . ?
C46 H46C 0.9800 . ?
C47 Si3 1.861(4) . ?
C47 H47A 0.9800 . ?
C47 H47B 0.9800 . ?
C47 H47C 0.9800 . ?
C48 Si3 1.840(4) . ?
C48 H48A 0.9800 . ?
C48 H48B 0.9800 . ?
C48 H48C 0.9800 . ?
C49 Si3 1.857(5) . ?
C49 H49A 0.9800 . ?
C49 H49B 0.9800 . ?
C49 H49C 0.9800 . ?
N1 Nb 2.263(2) . ?
N2 Nb 2.228(2) . ?
N3 Nb 1.750(3) . ?
N4 Si1 1.740(3) . ?
N4 Nb 2.017(2) . ?
Si1 H1A 1.38(3) . ?
Si1 H1B 1.43(3) . ?
Si2 O1 1.630(3) . ?
Si3 O1 1.619(3) . ?
Nb H1 1.74(3) . ?
